data_7132877
loop_
_publ_author_name
'Zhou, Xinlong'
'Jiang, Jingjing'
'Zhang, Min'
'Wu, Qingqing'
'Zhu, Keyong'
'Shi, Dongjie'
'Hou, Sensen'
'Zhao, Jingjing'
'Li, Pan'

_publ_section_title
;
 Dioxane promoted photochemical <i>O</i>-alkylation of 1,3-dicarbonyl
 compounds beyond carbene insertion into C-H and C-C bonds.
;
_journal_issue 32
_journal_name_full 'Chemical communications (Cambridge, England)'
_journal_page_first 4330
_journal_page_last 4333
_journal_paper_doi 10.1039/d4cc00778f
_journal_volume 60
_journal_year 2024
_chemical_formula_moiety 'C25 H22 O4'
_chemical_formula_sum 'C25 H22 O4'
_chemical_formula_weight 386.42
_space_group_crystal_system monoclinic
_space_group_IT_number 14
_space_group_name_Hall '-P 2ybc'
_space_group_name_H-M_alt 'P 1 21/c 1'
_atom_sites_solution_hydrogens geom
_atom_sites_solution_primary dual
_audit_creation_date 2023-10-11
_audit_creation_method
;
Olex2 1.2
(compiled 2018.05.29 svn.r3508 for OlexSys, GUI svn.r5506)
;
_audit_update_record
;
2023-10-11 deposited with the CCDC.	2024-03-19 downloaded from the CCDC.
;
_cell_angle_alpha 90
_cell_angle_beta 98.406(7)
_cell_angle_gamma 90
_cell_formula_units_Z 4
_cell_length_a 10.2833(18)
_cell_length_b 10.038(2)
_cell_length_c 20.688(4)
_cell_measurement_reflns_used 4623
_cell_measurement_temperature 150
_cell_measurement_theta_max 24.774
_cell_measurement_theta_min 2.260
_cell_volume 2112.6(7)
_computing_cell_refinement 'SAINT V8.38A (?, 2016)'
_computing_data_reduction 'SAINT V8.38A (?, 2016)'
_computing_molecular_graphics 'Olex2 (Dolomanov et al., 2009)'
_computing_publication_material 'Olex2 (Dolomanov et al., 2009)'
_computing_structure_refinement 'ShelXL (Sheldrick, 2015)'
_computing_structure_solution 'ShelXT (Sheldrick, 2015)'
_diffrn_ambient_temperature 150.0
_diffrn_measured_fraction_theta_full 0.998
_diffrn_measured_fraction_theta_max 0.998
_diffrn_measurement_device_type 'Bruker D8 VENTURE PHOTON II'
_diffrn_measurement_method 'phi and omega scans'
_diffrn_radiation_monochromator 'Helios multilayer optic'
_diffrn_radiation_type MoK\a
_diffrn_radiation_wavelength 0.71073
_diffrn_reflns_av_R_equivalents 0.0893
_diffrn_reflns_av_unetI/netI 0.0761
_diffrn_reflns_Laue_measured_fraction_full 0.998
_diffrn_reflns_Laue_measured_fraction_max 0.998
_diffrn_reflns_limit_h_max 12
_diffrn_reflns_limit_h_min -12
_diffrn_reflns_limit_k_max 12
_diffrn_reflns_limit_k_min -12
_diffrn_reflns_limit_l_max 25
_diffrn_reflns_limit_l_min -25
_diffrn_reflns_number 20567
_diffrn_reflns_point_group_measured_fraction_full 0.998
_diffrn_reflns_point_group_measured_fraction_max 0.998
_diffrn_reflns_theta_full 25.242
_diffrn_reflns_theta_max 25.995
_diffrn_reflns_theta_min 1.990
_diffrn_source_type Microfocus
_exptl_absorpt_coefficient_mu 0.082
_exptl_absorpt_correction_T_max 0.2627
_exptl_absorpt_correction_T_min 0.2103
_exptl_absorpt_correction_type multi-scan
_exptl_absorpt_process_details
'SADABS-2016/2 (Bruker,2016/2) was used for absorption correction. wR2(int) was 0.1095 before and 0.0869 after correction. The Ratio of minimum to maximum transmission is 0.8005. The \l/2 correction factor is Not present.'
_exptl_crystal_colour colourless
_exptl_crystal_colour_primary colourless
_exptl_crystal_density_diffrn 1.215
_exptl_crystal_description block
_exptl_crystal_F_000 816
_exptl_crystal_size_max 0.22
_exptl_crystal_size_mid 0.16
_exptl_crystal_size_min 0.13
_refine_diff_density_max 0.273
_refine_diff_density_min -0.216
_refine_diff_density_rms 0.046
_refine_ls_extinction_method none
_refine_ls_goodness_of_fit_ref 1.043
_refine_ls_hydrogen_treatment constr
_refine_ls_matrix_type full
_refine_ls_number_parameters 263
_refine_ls_number_reflns 4160
_refine_ls_number_restraints 12
_refine_ls_restrained_S_all 1.082
_refine_ls_R_factor_all 0.0982
_refine_ls_R_factor_gt 0.0604
_refine_ls_shift/su_max 0.000
_refine_ls_shift/su_mean 0.000
_refine_ls_structure_factor_coef Fsqd
_refine_ls_weighting_details 'w=1/[\s^2^(Fo^2^)+(0.0623P)^2^+0.7084P] where P=(Fo^2^+2Fc^2^)/3'
_refine_ls_weighting_scheme calc
_refine_ls_wR_factor_gt 0.1480
_refine_ls_wR_factor_ref 0.1723
_reflns_Friedel_coverage 0.000
_reflns_number_gt 2702
_reflns_number_total 4160
_reflns_threshold_expression 'I > 2\s(I)'
_cod_data_source_file d4cc00778f2.cif
_cod_data_source_block m12242_0m
_cod_depositor_comments 'Adding full bibliography for 7132875--7132877.cif.'
_cod_original_cell_volume 2112.7(7)
_cod_database_code 7132877
_shelx_shelxl_version_number 2018/3
_shelx_space_group_comment
;
The symmetry employed for this shelxl refinement is uniquely defined
by the following loop, which should always be used as a source of
symmetry information in preference to the above space-group names.
They are only intended as comments.
;
_shelx_estimated_absorpt_t_max 0.989
_shelx_estimated_absorpt_t_min 0.982
_diffrn_source_source 'Incoatc Ius 3.0 '
_olex2_refinement_description
;
1. Fixed Uiso
 At 1.2 times of:
  All C(H) groups, All C(H,H) groups
 At 1.5 times of:
  All C(H,H,H) groups
2. Uiso/Uaniso restraints and constraints
Uanis(C24) \\sim Ueq, Uanis(C25) \\sim Ueq: with sigma of 0.01 and sigma for
terminal atoms of 0.02
3.a Ternary CH refined with riding coordinates:
 C1(H1)
3.b Secondary CH2 refined with riding coordinates:
 C16(H16A,H16B)
3.c Aromatic/amide H refined with riding coordinates:
 C6(H6), C9(H9), C10(H10), C11(H11), C12(H12), C13(H13), C14(H14), C15(H15),
 C17(H17), C18(H18), C19(H19), C20(H20), C21(H21), C23(H23), C24(H24), C25(H25)
3.d Idealised Me refined as rotating group:
 C22(H22A,H22B,H22C)
;
_olex2_submission_special_instructions 'No special instructions were received'

loop_
_space_group_symop_operation_xyz
'x, y, z'
'-x, y+1/2, -z+1/2'
'-x, -y, -z'
'x, -y-1/2, z-1/2'

loop_
_atom_site_label
_atom_site_type_symbol
_atom_site_fract_x
_atom_site_fract_y
_atom_site_fract_z
_atom_site_U_iso_or_equiv
_atom_site_adp_type
_atom_site_occupancy
_atom_site_site_symmetry_order
_atom_site_calc_flag
_atom_site_refinement_flags_posn
_atom_site_refinement_flags_adp
_atom_site_refinement_flags_occupancy
_atom_site_disorder_assembly
_atom_site_disorder_group
O1 O 0.36752(14) 0.62362(16) 0.82657(7) 0.0381(4) Uani 1 1 d . . . . .
O2 O 0.62758(16) 0.59068(17) 0.73588(8) 0.0487(5) Uani 1 1 d . . . . .
O3 O 0.52575(18) 0.42565(18) 0.78186(9) 0.0554(5) Uani 1 1 d . . . . .
O4 O 0.07949(19) 0.5565(3) 0.66050(9) 0.0755(7) Uani 1 1 d . . . . .
C1 C 0.4976(2) 0.6548(2) 0.81373(10) 0.0333(5) Uani 1 1 d . . . . .
H1 H 0.495863 0.739099 0.787896 0.040 Uiso 1 1 calc R . . . .
C2 C 0.5829(2) 0.6730(2) 0.87930(10) 0.0345(5) Uani 1 1 d . . . . .
C3 C 0.5498(2) 0.5414(3) 0.77600(11) 0.0383(5) Uani 1 1 d . . . . .
C4 C 0.2690(2) 0.6129(2) 0.77477(11) 0.0356(5) Uani 1 1 d . . . . .
C5 C 0.2132(2) 0.6528(2) 0.58992(11) 0.0415(6) Uani 1 1 d . . . . .
C6 C 0.2846(2) 0.6359(3) 0.71233(11) 0.0423(6) Uani 1 1 d . . . . .
H6 H 0.366736 0.670490 0.704295 0.051 Uiso 1 1 calc R . . . .
C7 C 0.1460(2) 0.5771(3) 0.79994(11) 0.0439(6) Uani 1 1 d . . . . .
C8 C 0.1841(2) 0.6114(3) 0.65594(11) 0.0458(6) Uani 1 1 d . . . . .
C9 C 0.6481(2) 0.7915(3) 0.89406(12) 0.0470(6) Uani 1 1 d . . . . .
H9 H 0.638308 0.862493 0.863379 0.056 Uiso 1 1 calc R . . . .
C10 C 0.5968(2) 0.5705(3) 0.92490(12) 0.0460(6) Uani 1 1 d . . . . .
H10 H 0.551359 0.488824 0.915365 0.055 Uiso 1 1 calc R . . . .
C11 C 0.6767(3) 0.5872(3) 0.98412(13) 0.0543(7) Uani 1 1 d . . . . .
H11 H 0.686366 0.516865 1.015173 0.065 Uiso 1 1 calc R . . . .
C12 C 0.1091(3) 0.6537(3) 0.53857(13) 0.0578(7) Uani 1 1 d . . . . .
H12 H 0.023333 0.630028 0.546411 0.069 Uiso 1 1 calc R . . . .
C13 C 0.7422(3) 0.7052(3) 0.99816(13) 0.0570(7) Uani 1 1 d . . . . .
H13 H 0.797497 0.716113 1.038805 0.068 Uiso 1 1 calc R . . . .
C14 C 0.3367(3) 0.6855(3) 0.57686(13) 0.0580(7) Uani 1 1 d . . . . .
H14 H 0.408951 0.685574 0.611194 0.070 Uiso 1 1 calc R . . . .
C15 C 0.7282(3) 0.8073(3) 0.95374(15) 0.0614(8) Uani 1 1 d . . . . .
H15 H 0.773215 0.888994 0.963755 0.074 Uiso 1 1 calc R . . . .
C16 C 0.6908(3) 0.4946(3) 0.69750(15) 0.0656(8) Uani 1 1 d . . . . .
H16A H 0.624737 0.432861 0.674387 0.079 Uiso 1 1 calc R . . . .
H16B H 0.756978 0.441864 0.726310 0.079 Uiso 1 1 calc R . . . .
C17 C 0.0478(3) 0.6712(4) 0.79907(15) 0.0642(8) Uani 1 1 d . . . . .
H17 H 0.056895 0.755978 0.779808 0.077 Uiso 1 1 calc R . . . .
C18 C 0.2517(4) 0.7202(3) 0.46409(14) 0.0740(9) Uani 1 1 d . . . . .
H18 H 0.265042 0.743413 0.421041 0.089 Uiso 1 1 calc R . . . .
C19 C 0.1298(4) 0.6888(3) 0.47644(14) 0.0716(9) Uani 1 1 d . . . . .
H19 H 0.057780 0.690977 0.441996 0.086 Uiso 1 1 calc R . . . .
C20 C 0.3564(3) 0.7184(3) 0.51382(14) 0.0727(9) Uani 1 1 d . . . . .
H20 H 0.442087 0.739745 0.505018 0.087 Uiso 1 1 calc R . . . .
C21 C 0.1332(3) 0.4552(4) 0.82801(17) 0.0798(11) Uani 1 1 d . . . . .
H21 H 0.201838 0.391435 0.829570 0.096 Uiso 1 1 calc R . . . .
C22 C 0.7546(4) 0.5715(4) 0.65011(19) 0.0930(12) Uani 1 1 d . . . . .
H22A H 0.687731 0.621107 0.621062 0.139 Uiso 1 1 calc GR . . . .
H22B H 0.800567 0.510512 0.624202 0.139 Uiso 1 1 calc GR . . . .
H22C H 0.817790 0.634109 0.673571 0.139 Uiso 1 1 calc GR . . . .
C23 C -0.0638(3) 0.6415(6) 0.82637(19) 0.0978(15) Uani 1 1 d . . . . .
H23 H -0.131790 0.705742 0.825725 0.117 Uiso 1 1 calc R . . . .
C24 C -0.0758(4) 0.5202(7) 0.85412(19) 0.1124(17) Uani 1 1 d . U . . .
H24 H -0.151645 0.500984 0.873760 0.135 Uiso 1 1 calc R . . . .
C25 C 0.0203(4) 0.4248(5) 0.8541(2) 0.1117(16) Uani 1 1 d . U . . .
H25 H 0.009291 0.338967 0.871851 0.134 Uiso 1 1 calc R . . . .

loop_
_atom_site_aniso_label
_atom_site_aniso_U_11
_atom_site_aniso_U_22
_atom_site_aniso_U_33
_atom_site_aniso_U_23
_atom_site_aniso_U_13
_atom_site_aniso_U_12
O1 0.0300(8) 0.0523(10) 0.0317(8) -0.0002(7) 0.0029(6) -0.0037(7)
O2 0.0522(10) 0.0475(10) 0.0515(10) -0.0037(8) 0.0249(8) 0.0033(8)
O3 0.0679(12) 0.0378(11) 0.0637(12) -0.0081(9) 0.0203(9) -0.0039(9)
O4 0.0495(12) 0.133(2) 0.0430(11) -0.0069(12) 0.0026(9) -0.0311(12)
C1 0.0310(11) 0.0362(12) 0.0324(11) 0.0002(9) 0.0038(9) -0.0010(9)
C2 0.0298(11) 0.0380(13) 0.0355(12) 0.0003(10) 0.0038(9) 0.0025(9)
C3 0.0365(12) 0.0421(15) 0.0352(12) -0.0013(10) 0.0021(10) 0.0010(10)
C4 0.0315(11) 0.0392(13) 0.0355(12) -0.0025(10) 0.0028(9) -0.0010(9)
C5 0.0465(14) 0.0441(14) 0.0333(12) -0.0029(10) 0.0037(10) 0.0076(11)
C6 0.0363(12) 0.0558(16) 0.0348(13) -0.0002(11) 0.0052(10) -0.0033(11)
C7 0.0334(12) 0.0671(17) 0.0306(11) -0.0015(11) 0.0031(9) -0.0090(12)
C8 0.0366(13) 0.0641(17) 0.0364(13) -0.0024(12) 0.0042(10) 0.0003(12)
C9 0.0465(14) 0.0400(15) 0.0513(15) 0.0030(11) -0.0035(11) -0.0061(11)
C10 0.0463(14) 0.0447(15) 0.0456(14) 0.0039(11) 0.0020(11) -0.0049(11)
C11 0.0573(16) 0.0602(18) 0.0428(15) 0.0116(13) -0.0020(12) 0.0003(14)
C12 0.0539(16) 0.076(2) 0.0412(15) -0.0053(13) -0.0010(12) 0.0172(14)
C13 0.0526(15) 0.0665(19) 0.0464(15) -0.0005(14) -0.0113(12) -0.0034(14)
C14 0.0618(17) 0.072(2) 0.0398(14) 0.0011(13) 0.0062(12) -0.0141(15)
C15 0.0604(17) 0.0531(18) 0.0637(18) -0.0046(14) -0.0140(14) -0.0156(14)
C16 0.0681(19) 0.067(2) 0.0689(19) -0.0104(15) 0.0335(16) 0.0097(15)
C17 0.0390(14) 0.087(2) 0.0671(19) -0.0197(16) 0.0102(13) 0.0022(14)
C18 0.118(3) 0.068(2) 0.0350(15) 0.0033(14) 0.0102(17) -0.009(2)
C19 0.087(2) 0.085(2) 0.0383(16) 0.0045(15) -0.0060(15) 0.0158(19)
C20 0.087(2) 0.086(2) 0.0481(17) -0.0025(16) 0.0222(16) -0.0306(19)
C21 0.0443(16) 0.101(3) 0.092(2) 0.045(2) 0.0007(15) -0.0143(17)
C22 0.096(3) 0.098(3) 0.100(3) -0.027(2) 0.064(2) -0.017(2)
C23 0.0438(18) 0.173(5) 0.079(3) -0.039(3) 0.0179(17) -0.001(2)
C24 0.052(2) 0.227(5) 0.059(2) 0.016(3) 0.0110(16) -0.032(3)
C25 0.066(2) 0.166(4) 0.098(3) 0.070(3) -0.005(2) -0.046(3)

loop_
_atom_type_symbol
_atom_type_description
_atom_type_scat_dispersion_real
_atom_type_scat_dispersion_imag
_atom_type_scat_source
C C 0.0033 0.0016 'International Tables Vol C Tables 4.2.6.8 and 6.1.1.4'
H H 0.0000 0.0000 'International Tables Vol C Tables 4.2.6.8 and 6.1.1.4'
O O 0.0106 0.0060 'International Tables Vol C Tables 4.2.6.8 and 6.1.1.4'

loop_
_geom_angle_atom_site_label_1
_geom_angle_atom_site_label_2
_geom_angle_atom_site_label_3
_geom_angle
_geom_angle_site_symmetry_1
_geom_angle_site_symmetry_3
_geom_angle_publ_flag
C4 O1 C1 118.42(16) . . ?
C3 O2 C16 116.7(2) . . ?
O1 C1 H1 109.8 . . ?
O1 C1 C2 107.08(16) . . ?
O1 C1 C3 109.88(18) . . ?
C2 C1 H1 109.8 . . ?
C2 C1 C3 110.39(17) . . ?
C3 C1 H1 109.8 . . ?
C9 C2 C1 120.1(2) . . ?
C9 C2 C10 119.4(2) . . ?
C10 C2 C1 120.5(2) . . ?
O2 C3 C1 109.4(2) . . ?
O3 C3 O2 125.2(2) . . ?
O3 C3 C1 125.5(2) . . ?
O1 C4 C7 108.46(18) . . ?
C6 C4 O1 124.1(2) . . ?
C6 C4 C7 127.4(2) . . ?
C12 C5 C8 117.6(2) . . ?
C14 C5 C8 123.9(2) . . ?
C14 C5 C12 118.5(2) . . ?
C4 C6 H6 117.7 . . ?
C4 C6 C8 124.6(2) . . ?
C8 C6 H6 117.7 . . ?
C17 C7 C4 119.3(2) . . ?
C21 C7 C4 120.4(2) . . ?
C21 C7 C17 120.1(3) . . ?
O4 C8 C5 119.3(2) . . ?
O4 C8 C6 122.7(2) . . ?
C6 C8 C5 117.9(2) . . ?
C2 C9 H9 120.0 . . ?
C2 C9 C15 120.1(2) . . ?
C15 C9 H9 120.0 . . ?
C2 C10 H10 120.0 . . ?
C11 C10 C2 120.1(2) . . ?
C11 C10 H10 120.0 . . ?
C10 C11 H11 119.9 . . ?
C13 C11 C10 120.1(2) . . ?
C13 C11 H11 119.9 . . ?
C5 C12 H12 119.8 . . ?
C19 C12 C5 120.4(3) . . ?
C19 C12 H12 119.8 . . ?
C11 C13 H13 119.9 . . ?
C15 C13 C11 120.2(2) . . ?
C15 C13 H13 119.9 . . ?
C5 C14 H14 119.8 . . ?
C5 C14 C20 120.4(3) . . ?
C20 C14 H14 119.8 . . ?
C9 C15 H15 119.9 . . ?
C13 C15 C9 120.1(3) . . ?
C13 C15 H15 119.9 . . ?
O2 C16 H16A 110.3 . . ?
O2 C16 H16B 110.3 . . ?
O2 C16 C22 107.0(3) . . ?
H16A C16 H16B 108.6 . . ?
C22 C16 H16A 110.3 . . ?
C22 C16 H16B 110.3 . . ?
C7 C17 H17 120.1 . . ?
C7 C17 C23 119.7(4) . . ?
C23 C17 H17 120.1 . . ?
C19 C18 H18 120.0 . . ?
C19 C18 C20 120.1(3) . . ?
C20 C18 H18 120.0 . . ?
C12 C19 H19 119.7 . . ?
C18 C19 C12 120.6(3) . . ?
C18 C19 H19 119.7 . . ?
C14 C20 H20 120.0 . . ?
C18 C20 C14 120.0(3) . . ?
C18 C20 H20 120.0 . . ?
C7 C21 H21 120.0 . . ?
C7 C21 C25 120.0(4) . . ?
C25 C21 H21 120.0 . . ?
C16 C22 H22A 109.5 . . ?
C16 C22 H22B 109.5 . . ?
C16 C22 H22C 109.5 . . ?
H22A C22 H22B 109.5 . . ?
H22A C22 H22C 109.5 . . ?
H22B C22 H22C 109.5 . . ?
C17 C23 H23 120.1 . . ?
C24 C23 C17 119.8(4) . . ?
C24 C23 H23 120.1 . . ?
C23 C24 H24 119.6 . . ?
C23 C24 C25 120.9(3) . . ?
C25 C24 H24 119.6 . . ?
C21 C25 H25 120.3 . . ?
C24 C25 C21 119.4(4) . . ?
C24 C25 H25 120.3 . . ?

loop_
_geom_bond_atom_site_label_1
_geom_bond_atom_site_label_2
_geom_bond_distance
_geom_bond_site_symmetry_2
_geom_bond_publ_flag
O1 C1 1.436(2) . ?
O1 C4 1.367(3) . ?
O2 C3 1.330(3) . ?
O2 C16 1.461(3) . ?
O3 C3 1.198(3) . ?
O4 C8 1.224(3) . ?
C1 H1 1.0000 . ?
C1 C2 1.515(3) . ?
C1 C3 1.522(3) . ?
C2 C9 1.378(3) . ?
C2 C10 1.389(3) . ?
C4 C6 1.345(3) . ?
C4 C7 1.481(3) . ?
C5 C8 1.499(3) . ?
C5 C12 1.393(3) . ?
C5 C14 1.377(4) . ?
C6 H6 0.9500 . ?
C6 C8 1.462(3) . ?
C7 C17 1.381(4) . ?
C7 C21 1.369(4) . ?
C9 H9 0.9500 . ?
C9 C15 1.389(4) . ?
C10 H10 0.9500 . ?
C10 C11 1.382(3) . ?
C11 H11 0.9500 . ?
C11 C13 1.372(4) . ?
C12 H12 0.9500 . ?
C12 C19 1.379(4) . ?
C13 H13 0.9500 . ?
C13 C15 1.370(4) . ?
C14 H14 0.9500 . ?
C14 C20 1.389(4) . ?
C15 H15 0.9500 . ?
C16 H16A 0.9900 . ?
C16 H16B 0.9900 . ?
C16 C22 1.475(4) . ?
C17 H17 0.9500 . ?
C17 C23 1.384(5) . ?
C18 H18 0.9500 . ?
C18 C19 1.352(5) . ?
C18 C20 1.376(4) . ?
C19 H19 0.9500 . ?
C20 H20 0.9500 . ?
C21 H21 0.9500 . ?
C21 C25 1.384(5) . ?
C22 H22A 0.9800 . ?
C22 H22B 0.9800 . ?
C22 H22C 0.9800 . ?
C23 H23 0.9500 . ?
C23 C24 1.360(7) . ?
C24 H24 0.9500 . ?
C24 C25 1.376(7) . ?
C25 H25 0.9500 . ?

loop_
_geom_torsion_atom_site_label_1
_geom_torsion_atom_site_label_2
_geom_torsion_atom_site_label_3
_geom_torsion_atom_site_label_4
_geom_torsion
_geom_torsion_site_symmetry_1
_geom_torsion_site_symmetry_2
_geom_torsion_site_symmetry_3
_geom_torsion_site_symmetry_4
_geom_torsion_publ_flag
O1 C1 C2 C9 -121.8(2) . . . . ?
O1 C1 C2 C10 58.6(3) . . . . ?
O1 C1 C3 O2 147.19(17) . . . . ?
O1 C1 C3 O3 -33.5(3) . . . . ?
O1 C4 C6 C8 173.2(2) . . . . ?
O1 C4 C7 C17 108.2(2) . . . . ?
O1 C4 C7 C21 -67.2(3) . . . . ?
C1 O1 C4 C6 -3.3(3) . . . . ?
C1 O1 C4 C7 178.54(19) . . . . ?
C1 C2 C9 C15 -178.9(2) . . . . ?
C1 C2 C10 C11 178.8(2) . . . . ?
C2 C1 C3 O2 -94.9(2) . . . . ?
C2 C1 C3 O3 84.4(3) . . . . ?
C2 C9 C15 C13 -0.2(4) . . . . ?
C2 C10 C11 C13 0.2(4) . . . . ?
C3 O2 C16 C22 171.5(3) . . . . ?
C3 C1 C2 C9 118.6(2) . . . . ?
C3 C1 C2 C10 -61.0(3) . . . . ?
C4 O1 C1 C2 174.83(18) . . . . ?
C4 O1 C1 C3 -65.3(2) . . . . ?
C4 C6 C8 O4 -6.4(4) . . . . ?
C4 C6 C8 C5 175.1(2) . . . . ?
C4 C7 C17 C23 -175.8(3) . . . . ?
C4 C7 C21 C25 177.0(3) . . . . ?
C5 C12 C19 C18 1.4(5) . . . . ?
C5 C14 C20 C18 0.9(5) . . . . ?
C6 C4 C7 C17 -69.9(4) . . . . ?
C6 C4 C7 C21 114.6(3) . . . . ?
C7 C4 C6 C8 -8.9(4) . . . . ?
C7 C17 C23 C24 0.3(5) . . . . ?
C7 C21 C25 C24 -2.9(6) . . . . ?
C8 C5 C12 C19 -179.0(3) . . . . ?
C8 C5 C14 C20 177.7(3) . . . . ?
C9 C2 C10 C11 -0.8(4) . . . . ?
C10 C2 C9 C15 0.8(4) . . . . ?
C10 C11 C13 C15 0.4(4) . . . . ?
C11 C13 C15 C9 -0.4(5) . . . . ?
C12 C5 C8 O4 13.8(4) . . . . ?
C12 C5 C8 C6 -167.7(2) . . . . ?
C12 C5 C14 C20 -0.1(4) . . . . ?
C14 C5 C8 O4 -164.0(3) . . . . ?
C14 C5 C8 C6 14.5(4) . . . . ?
C14 C5 C12 C19 -1.0(4) . . . . ?
C16 O2 C3 O3 -1.7(4) . . . . ?
C16 O2 C3 C1 177.6(2) . . . . ?
C17 C7 C21 C25 1.6(5) . . . . ?
C17 C23 C24 C25 -1.5(6) . . . . ?
C19 C18 C20 C14 -0.5(5) . . . . ?
C20 C18 C19 C12 -0.6(5) . . . . ?
C21 C7 C17 C23 -0.3(4) . . . . ?
C23 C24 C25 C21 2.8(7) . . . . ?
